data_2205735
loop_
_publ_author_name
'Xiang-Chao Zeng'
'Yu-Xia Li'
'Shi-Hai Xu'
'Po-Run Liu'

_publ_section_title
;
 <i>N</i>-Methyl-3-(4-bromo-1<i>H</i>-pyrrole-2-carbonyl)aminopropionitrile
;
_journal_issue 5
_journal_name_full 'Acta Crystallographica Section E'
_journal_page_first o1291
_journal_page_last o1293
_journal_paper_doi 10.1107/S160053680501038X
_journal_volume 61
_journal_year 2005
_chemical_formula_iupac 'C9 H10 Br N3 O'
_chemical_formula_moiety 'C9 H10 Br N3 O'
_chemical_formula_sum 'C9 H10 Br N3 O'
_chemical_formula_weight 256.11
_chemical_melting_point 397.15
_chemical_name_systematic
;
 ?
;
_space_group_IT_number 14
_symmetry_cell_setting monoclinic
_symmetry_space_group_name_Hall '-P 2ybc'
_symmetry_space_group_name_H-M 'P 1 21/c 1'
_atom_sites_solution_hydrogens geom
_atom_sites_solution_primary direct
_atom_sites_solution_secondary difmap
_audit_creation_method SHELXL-97
_cell_angle_alpha 90.00
_cell_angle_beta 110.015(5)
_cell_angle_gamma 90.00
_cell_formula_units_Z 4
_cell_length_a 8.759(2)
_cell_length_b 10.488(3)
_cell_length_c 12.080(3)
_cell_measurement_reflns_used 863
_cell_measurement_temperature 293(2)
_cell_measurement_theta_max 26.78
_cell_measurement_theta_min 2.64
_cell_volume 1042.7(5)
_computing_cell_refinement 'SAINT-Plus (Bruker, 1999)'
_computing_data_collection 'SMART (Bruker,1999)'
_computing_data_reduction SAINT-Plus
_computing_molecular_graphics SHELXTL
_computing_publication_material SHELXTL
_computing_structure_refinement SHELXTL
_computing_structure_solution 'SHELXTL (Bruker,1997)'
_diffrn_ambient_temperature 293(2)
_diffrn_measured_fraction_theta_full 0.986
_diffrn_measured_fraction_theta_max 0.986
_diffrn_measurement_device_type 'Bruker SMART 1K CCD area-detector'
_diffrn_measurement_method '\f and \w scans'
_diffrn_radiation_monochromator graphite
_diffrn_radiation_source 'fine-focus sealed tube'
_diffrn_radiation_type MoK\a
_diffrn_radiation_wavelength 0.71073
_diffrn_reflns_av_R_equivalents 0.0224
_diffrn_reflns_av_sigmaI/netI 0.0258
_diffrn_reflns_limit_h_max 10
_diffrn_reflns_limit_h_min -11
_diffrn_reflns_limit_k_max 13
_diffrn_reflns_limit_k_min -13
_diffrn_reflns_limit_l_max 15
_diffrn_reflns_limit_l_min -7
_diffrn_reflns_number 6363
_diffrn_reflns_theta_full 27.07
_diffrn_reflns_theta_max 27.07
_diffrn_reflns_theta_min 2.47
_diffrn_standards_number 0
_exptl_absorpt_coefficient_mu 3.913
_exptl_absorpt_correction_T_max 0.334
_exptl_absorpt_correction_T_min 0.122
_exptl_absorpt_correction_type multi-scan
_exptl_absorpt_process_details '(SADABS; Sheldrick,1996)'
_exptl_crystal_colour brown
_exptl_crystal_density_diffrn 1.632
_exptl_crystal_density_meas ?
_exptl_crystal_density_method 'not measured'
_exptl_crystal_description Parallelepiped
_exptl_crystal_F_000 512
_exptl_crystal_size_max 0.50
_exptl_crystal_size_mid 0.36
_exptl_crystal_size_min 0.28
_refine_diff_density_max 0.988
_refine_diff_density_min -0.982
_refine_ls_extinction_method none
_refine_ls_goodness_of_fit_ref 1.050
_refine_ls_hydrogen_treatment constr
_refine_ls_matrix_type full
_refine_ls_number_parameters 127
_refine_ls_number_reflns 2262
_refine_ls_number_restraints 0
_refine_ls_restrained_S_all 1.050
_refine_ls_R_factor_all 0.0595
_refine_ls_R_factor_gt 0.0431
_refine_ls_shift/su_max 0.000
_refine_ls_shift/su_mean 0.000
_refine_ls_structure_factor_coef Fsqd
_refine_ls_weighting_details 'calc w=1/[\s^2^(Fo^2^)+(0.059P)^2^+1.0123P] where P=(Fo^2^+2Fc^2^)/3'
_refine_ls_weighting_scheme calc
_refine_ls_wR_factor_gt 0.1100
_refine_ls_wR_factor_ref 0.1203
_reflns_number_gt 1741
_reflns_number_total 2262
_reflns_threshold_expression I>2\s(I)
_cod_data_source_file hg6165.cif
_cod_data_source_block I
_cod_depositor_comments
;
The following automatic conversions were performed:
'_symmetry_cell_setting' value 'Monoclinic' changed to 'monoclinic'
according to '/home/saulius/struct/CIF-dictionaries/cif_core.dic'
dictionary named 'cif_core.dic' version 2.4.1 from
2010-06-29.

'_exptl_absorpt_correction_type' value 'Multi-Scan' changed
to 'multi-scan' according to
'/home/saulius/struct/CIF-dictionaries/cif_core.dic' dictionary named
'cif_core.dic' version 2.4.1 from 2010-06-29.

Automatic conversion script
Id: cif_fix_enum 1527 2010-12-29 10:47:43Z saulius 

The following automatic conversions were performed:

'_chemical_melting_point' value '124\%' was changed to '397.15' - it
was converted from degrees Celsius(C) to Kelvins(K).

Automatic conversion script
Id: cif_fix_values 1646 2011-03-28 12:23:43Z adriana 

The following automatic conversions were performed:

'_chemical_melting_point' value '124\%' was changed to '397.15' - it
was converted from degrees Celsius(C) to
Kelvins(K).

'_symmetry_cell_setting' value 'Monoclinic' changed to
'monoclinic' according to
/home/saulius/struct/CIF-dictionaries/cif_core.dic dictionary named
'cif_core.dic' version 2.4.1 from
2010-06-29.

'_exptl_absorpt_correction_type' value 'Multi-Scan'
changed to 'multi-scan' according to
/home/saulius/struct/CIF-dictionaries/cif_core.dic dictionary named
'cif_core.dic' version 2.4.1 from 2010-06-29.

Automatic conversion script
Id: cif_fix_values 1715 2011-07-08 13:25:40Z adriana 

The following automatic conversions were performed:

'_exptl_crystal_density_meas' value 'none' was changed to '?' - the
value is perceived as not measured.

Automatic conversion script
Id: cif_fix_values 3008 2015-01-20 13:52:24Z robertas 
;
_cod_original_sg_symbol_H-M 'P 21/c'
_cod_database_code 2205735
_cod_database_fobs_code 2205735

loop_
_symmetry_equiv_pos_as_xyz
'x, y, z'
'-x, y+1/2, -z+1/2'
'-x, -y, -z'
'x, -y-1/2, z-1/2'

loop_
_atom_site_label
_atom_site_fract_x
_atom_site_fract_y
_atom_site_fract_z
_atom_site_U_iso_or_equiv
_atom_site_adp_type
_atom_site_calc_flag
_atom_site_refinement_flags
_atom_site_occupancy
_atom_site_type_symbol
Br1 0.71645(5) 0.55496(4) 0.79596(4) 0.0697(2) Uani d . 1 Br
O1 0.0410(3) 0.3522(2) 0.4524(2) 0.0507(6) Uani d . 1 O
N1 0.2552(3) 0.5231(2) 0.5809(2) 0.0397(6) Uani d . 1 N
H1 0.1574 0.5508 0.5497 0.048 Uiso calc R 1 H
N2 0.2284(3) 0.2159(2) 0.4332(2) 0.0397(6) Uani d . 1 N
N3 -0.1695(5) 0.3025(4) 0.1471(4) 0.0790(11) Uani d . 1 N
C1 0.3103(4) 0.4089(3) 0.5543(3) 0.0347(6) Uani d . 1 C
C2 0.4729(4) 0.4005(3) 0.6212(3) 0.0405(7) Uani d . 1 C
H2 0.5430 0.3338 0.6214 0.049 Uiso calc R 1 H
C3 0.5116(4) 0.5116(3) 0.6885(3) 0.0421(7) Uani d . 1 C
C4 0.3754(4) 0.5860(3) 0.6628(3) 0.0441(7) Uani d . 1 C
H4 0.3676 0.6649 0.6956 0.053 Uiso calc R 1 H
C5 0.1863(4) 0.3241(3) 0.4755(3) 0.0360(6) Uani d . 1 C
C6 0.1021(4) 0.1235(3) 0.3755(3) 0.0471(8) Uani d . 1 C
H6A 0.0093 0.1385 0.4002 0.057 Uiso calc R 1 H
H6B 0.1427 0.0386 0.4012 0.057 Uiso calc R 1 H
C7 0.0464(5) 0.1290(4) 0.2415(3) 0.0546(9) Uani d . 1 C
H7A 0.1405 0.1429 0.2180 0.066 Uiso calc R 1 H
H7B 0.0000 0.0471 0.2101 0.066 Uiso calc R 1 H
C8 -0.0731(5) 0.2284(4) 0.1892(3) 0.0561(9) Uani d . 1 C
C9 0.3939(4) 0.1797(4) 0.4448(4) 0.0562(9) Uani d . 1 C
H9A 0.3926 0.0987 0.4075 0.084 Uiso calc R 1 H
H9B 0.4587 0.1737 0.5267 0.084 Uiso calc R 1 H
H9C 0.4394 0.2430 0.4077 0.084 Uiso calc R 1 H

loop_
_atom_site_aniso_label
_atom_site_aniso_U_11
_atom_site_aniso_U_22
_atom_site_aniso_U_33
_atom_site_aniso_U_12
_atom_site_aniso_U_13
_atom_site_aniso_U_23
Br1 0.0466(3) 0.0767(3) 0.0695(3) 0.00091(18) -0.00099(19) -0.0218(2)
O1 0.0349(12) 0.0485(13) 0.0664(16) 0.0035(10) 0.0145(10) -0.0166(11)
N1 0.0346(13) 0.0338(13) 0.0517(16) 0.0035(10) 0.0159(11) -0.0053(11)
N2 0.0400(13) 0.0339(13) 0.0464(15) 0.0037(11) 0.0163(11) -0.0043(11)
N3 0.084(3) 0.063(2) 0.078(3) 0.000(2) 0.012(2) 0.005(2)
C1 0.0377(15) 0.0321(14) 0.0376(16) 0.0031(12) 0.0171(12) 0.0013(12)
C2 0.0392(16) 0.0373(15) 0.0447(18) 0.0064(13) 0.0140(13) 0.0023(13)
C3 0.0366(16) 0.0448(17) 0.0432(17) -0.0018(13) 0.0116(13) -0.0046(14)
C4 0.0431(17) 0.0381(16) 0.0526(19) -0.0031(13) 0.0184(15) -0.0118(14)
C5 0.0396(16) 0.0321(14) 0.0370(15) 0.0034(12) 0.0138(12) 0.0012(12)
C6 0.056(2) 0.0317(16) 0.055(2) -0.0018(14) 0.0201(16) -0.0062(14)
C7 0.063(2) 0.047(2) 0.055(2) -0.0040(16) 0.0215(18) -0.0161(16)
C8 0.067(2) 0.049(2) 0.048(2) -0.0134(19) 0.0143(18) -0.0063(17)
C9 0.051(2) 0.053(2) 0.068(2) 0.0129(16) 0.0243(18) -0.0115(17)

loop_
_atom_type_symbol
_atom_type_description
_atom_type_scat_dispersion_real
_atom_type_scat_dispersion_imag
_atom_type_scat_source
C C 0.0033 0.0016 'International Tables Vol C Tables 4.2.6.8 and 6.1.1.4'
H H 0.0000 0.0000 'International Tables Vol C Tables 4.2.6.8 and 6.1.1.4'
N N 0.0061 0.0033 'International Tables Vol C Tables 4.2.6.8 and 6.1.1.4'
O O 0.0106 0.0060 'International Tables Vol C Tables 4.2.6.8 and 6.1.1.4'
Br Br -0.2901 2.4595 'International Tables Vol C Tables 4.2.6.8 and 6.1.1.4'

loop_
_geom_angle_atom_site_label_1
_geom_angle_atom_site_label_2
_geom_angle_atom_site_label_3
_geom_angle
C4 N1 C1 110.6(3)
C4 N1 H1 124.7
C1 N1 H1 124.7
C5 N2 C6 118.8(3)
C5 N2 C9 125.1(3)
C6 N2 C9 116.1(3)
N1 C1 C2 107.1(3)
N1 C1 C5 116.1(3)
C2 C1 C5 136.5(3)
C1 C2 C3 106.6(3)
C1 C2 H2 126.7
C3 C2 H2 126.7
C4 C3 C2 108.9(3)
C4 C3 Br1 124.9(3)
C2 C3 Br1 126.2(2)
N1 C4 C3 106.8(3)
N1 C4 H4 126.6
C3 C4 H4 126.6
O1 C5 N2 120.5(3)
O1 C5 C1 118.3(3)
N2 C5 C1 121.2(3)
N2 C6 C7 113.5(3)
N2 C6 H6A 108.9
C7 C6 H6A 108.9
N2 C6 H6B 108.9
C7 C6 H6B 108.9
H6A C6 H6B 107.7
C8 C7 C6 114.1(3)
C8 C7 H7A 108.7
C6 C7 H7A 108.7
C8 C7 H7B 108.7
C6 C7 H7B 108.7
H7A C7 H7B 107.6
N3 C8 C7 177.7(4)
N2 C9 H9A 109.5
N2 C9 H9B 109.5
H9A C9 H9B 109.5
N2 C9 H9C 109.5
H9A C9 H9C 109.5
H9B C9 H9C 109.5

loop_
_geom_bond_atom_site_label_1
_geom_bond_atom_site_label_2
_geom_bond_distance
Br1 C3 1.875(3)
O1 C5 1.242(4)
N1 C4 1.344(4)
N1 C1 1.370(4)
N1 H1 0.8600
N2 C5 1.346(4)
N2 C6 1.456(4)
N2 C9 1.459(4)
N3 C8 1.132(5)
C1 C2 1.379(4)
C1 C5 1.473(4)
C2 C3 1.394(5)
C2 H2 0.9300
C3 C4 1.369(5)
C4 H4 0.9300
C6 C7 1.523(5)
C6 H6A 0.9700
C6 H6B 0.9700
C7 C8 1.460(6)
C7 H7A 0.9700
C7 H7B 0.9700
C9 H9A 0.9600
C9 H9B 0.9600
C9 H9C 0.9600

loop_
_geom_hbond_atom_site_label_D
_geom_hbond_atom_site_label_H
_geom_hbond_atom_site_label_A
_geom_hbond_site_symmetry_A
_geom_hbond_distance_DH
_geom_hbond_distance_HA
_geom_hbond_distance_DA
_geom_hbond_angle_DHA
N1 H1 O1 3_566 0.86 2.01 2.808(3) 155

loop_
_geom_torsion_atom_site_label_1
_geom_torsion_atom_site_label_2
_geom_torsion_atom_site_label_3
_geom_torsion_atom_site_label_4
_geom_torsion
C4 N1 C1 C2 -0.9(4)
C4 N1 C1 C5 173.5(3)
N1 C1 C2 C3 0.6(3)
C5 C1 C2 C3 -172.0(3)
C1 C2 C3 C4 -0.2(4)
C1 C2 C3 Br1 -179.5(2)
C1 N1 C4 C3 0.8(4)
C2 C3 C4 N1 -0.4(4)
Br1 C3 C4 N1 179.0(2)
C6 N2 C5 O1 -9.3(4)
C9 N2 C5 O1 173.5(3)
C6 N2 C5 C1 167.9(3)
C9 N2 C5 C1 -9.2(5)
N1 C1 C5 O1 -10.0(4)
C2 C1 C5 O1 162.1(4)
N1 C1 C5 N2 172.7(3)
C2 C1 C5 N2 -15.2(5)
C5 N2 C6 C7 100.8(3)
C9 N2 C6 C7 -81.8(4)
N2 C6 C7 C8 -82.0(4)
C6 C7 C8 N3 -112(12)

loop_
_cod_related_entry_id
_cod_related_entry_database
_cod_related_entry_code
1 ChemSpider 21129585
